data_7006338
loop_
_publ_author_name
'Breyfogle, Laurie E.'
'Williams, Charlotte K.'
'Young, Jr, Victor G'
'Hillmyer, Marc A.'
'Tolman, William B.'

_publ_section_title
;
 Comparison of structurally analogous Zn2, Co2, and Mg2 catalysts for
 the polymerization of cyclic esters.
;
_journal_issue 7
_journal_name_full 'Dalton transactions (Cambridge, England : 2003)'
_journal_page_first 928
_journal_page_last 936
_journal_paper_doi 10.1039/b507014g
_journal_year 2006
_chemical_compound_source 'Laurie E. Breyfogle'
_chemical_formula_moiety 'C21 H40 Cl2 Co2 N4 O2'
_chemical_formula_sum 'C21 H40 Cl2 Co2 N4 O2'
_chemical_formula_weight 569.33
_chemical_name_common CMC077A
_chemical_name_systematic
;
LCo2Cl3OEt
;
_space_group_IT_number 14
_symmetry_cell_setting monoclinic
_symmetry_space_group_name_Hall '-P 2yn'
_symmetry_space_group_name_H-M 'P 1 21/n 1'
_atom_sites_solution_hydrogens geom
_atom_sites_solution_primary direct
_atom_sites_solution_secondary difmap
_audit_creation_method SHELXL-97
_cell_angle_alpha 90.00
_cell_angle_beta 106.145(5)
_cell_angle_gamma 90.00
_cell_formula_units_Z 4
_cell_length_a 14.0961(15)
_cell_length_b 11.4544(14)
_cell_length_c 16.2755(15)
_cell_measurement_reflns_used 3631
_cell_measurement_temperature 100(2)
_cell_measurement_theta_max 21.257
_cell_measurement_theta_min 2.65
_cell_volume 2524.2(5)
_computing_cell_refinement 'Bruker SMART'
_computing_data_collection 'Bruker SMART'
_computing_data_reduction 'Bruker SAINT'
_computing_molecular_graphics 'Bruker SHELXTL'
_computing_publication_material 'Bruker SHELXTL'
_computing_structure_refinement 'SHELXL-97 (Sheldrick, 1997)'
_computing_structure_solution 'SHELXS-97 (Sheldrick, 1990)'
_diffrn_ambient_temperature 100(1)
_diffrn_measured_fraction_theta_full 0.975
_diffrn_measured_fraction_theta_max 0.975
_diffrn_measurement_device_type 'CCD area detector'
_diffrn_measurement_method 'phi scans'
_diffrn_radiation_monochromator 'diamond [111]'
_diffrn_radiation_source synchrotron
_diffrn_radiation_type synchrotron
_diffrn_radiation_wavelength 0.5500
_diffrn_reflns_av_R_equivalents 0.0430
_diffrn_reflns_av_sigmaI/netI 0.0293
_diffrn_reflns_limit_h_max 16
_diffrn_reflns_limit_h_min -17
_diffrn_reflns_limit_k_max 14
_diffrn_reflns_limit_k_min 0
_diffrn_reflns_limit_l_max 20
_diffrn_reflns_limit_l_min 0
_diffrn_reflns_number 27494
_diffrn_reflns_theta_full 20.31
_diffrn_reflns_theta_max 20.31
_diffrn_reflns_theta_min 2.97
_exptl_absorpt_coefficient_mu 0.806
_exptl_absorpt_correction_T_max 0.9856
_exptl_absorpt_correction_T_min 0.9762
_exptl_absorpt_correction_type multi-scan
_exptl_absorpt_process_details 'SADABS (Sheldrick, 2002)'
_exptl_crystal_colour pink
_exptl_crystal_density_diffrn 1.498
_exptl_crystal_density_meas 0
_exptl_crystal_density_method 'not measured'
_exptl_crystal_description needle
_exptl_crystal_F_000 1192
_exptl_crystal_size_max 0.03
_exptl_crystal_size_mid 0.02
_exptl_crystal_size_min 0.02
_refine_diff_density_max 0.418
_refine_diff_density_min -0.308
_refine_diff_density_rms 0.063
_refine_ls_extinction_method none
_refine_ls_goodness_of_fit_ref 1.015
_refine_ls_hydrogen_treatment riding
_refine_ls_matrix_type full
_refine_ls_number_parameters 288
_refine_ls_number_reflns 4932
_refine_ls_number_restraints 0
_refine_ls_restrained_S_all 1.015
_refine_ls_R_factor_all 0.0290
_refine_ls_R_factor_gt 0.0262
_refine_ls_shift/su_max 0.001
_refine_ls_shift/su_mean 0.000
_refine_ls_structure_factor_coef Fsqd
_refine_ls_weighting_details 'calc w=1/[\s^2^(Fo^2^)+(0.0293P)^2^+2.4803P] where P=(Fo^2^+2Fc^2^)/3'
_refine_ls_weighting_scheme calc
_refine_ls_wR_factor_gt 0.0654
_refine_ls_wR_factor_ref 0.0668
_reflns_number_gt 4549
_reflns_number_total 4932
_reflns_threshold_expression >2sigma(I)
_cod_data_source_file b507014g.txt
_cod_data_source_block II
_cod_depositor_comments
;
The following automatic conversions were performed:
'_symmetry_cell_setting' value 'Monoclinic' changed to 'monoclinic'
according to '/home/saulius/struct/CIF-dictionaries/cif_core.dic'
dictionary named 'cif_core.dic' version 2.4.1 from 2010-06-29.

Automatic conversion script
Id: cif_fix_enum 1527 2010-12-29 10:47:43Z saulius 
;
_cod_original_sg_symbol_H-M P2(1)/n
_cod_database_code 7006338

loop_
_symmetry_equiv_pos_as_xyz
'x, y, z'
'-x+1/2, y+1/2, -z+1/2'
'-x, -y, -z'
'x-1/2, -y-1/2, z-1/2'

loop_
_atom_site_label
_atom_site_type_symbol
_atom_site_fract_x
_atom_site_fract_y
_atom_site_fract_z
_atom_site_U_iso_or_equiv
_atom_site_adp_type
_atom_site_occupancy
_atom_site_symmetry_multiplicity
_atom_site_calc_flag
_atom_site_refinement_flags
_atom_site_disorder_assembly
_atom_site_disorder_group
Co1 Co 0.561500(16) 0.63286(2) 0.304047(14) 0.00895(7) Uani 1 1 d . . .
Co2 Co 0.414351(16) 0.53794(2) 0.141251(14) 0.00966(7) Uani 1 1 d . . .
Cl1 Cl 0.46631(3) 0.72376(4) 0.37932(3) 0.01947(11) Uani 1 1 d . . .
Cl2 Cl 0.35099(3) 0.61355(4) 0.00259(3) 0.01843(11) Uani 1 1 d . . .
O1 O 0.51741(9) 0.47439(10) 0.24948(8) 0.0110(2) Uani 1 1 d . . .
O2 O 0.48407(9) 0.68448(11) 0.18792(8) 0.0131(3) Uani 1 1 d . . .
N1 N 0.64694(11) 0.54299(13) 0.42000(9) 0.0110(3) Uani 1 1 d . . .
N2 N 0.70745(11) 0.65753(13) 0.29168(9) 0.0117(3) Uani 1 1 d . . .
N3 N 0.38535(11) 0.35395(13) 0.09873(9) 0.0126(3) Uani 1 1 d . . .
N4 N 0.28120(11) 0.51550(14) 0.17821(10) 0.0157(3) Uani 1 1 d . . .
C1 C 0.55395(12) 0.13562(15) 0.35136(11) 0.0124(3) Uani 1 1 d . . .
C2 C 0.51878(12) 0.15561(15) 0.26370(11) 0.0117(3) Uani 1 1 d . . .
H2A H 0.5018 0.0906 0.2263 0.014 Uiso 1 1 calc R . .
C3 C 0.50758(12) 0.26780(15) 0.22894(11) 0.0102(3) Uani 1 1 d . . .
C4 C 0.52942(12) 0.36621(14) 0.28276(11) 0.0093(3) Uani 1 1 d . . .
C5 C 0.56462(12) 0.34742(15) 0.37184(11) 0.0104(3) Uani 1 1 d . . .
C6 C 0.57610(12) 0.23359(16) 0.40363(11) 0.0123(3) Uani 1 1 d . . .
H6A H 0.6001 0.2225 0.4637 0.015 Uiso 1 1 calc R . .
C7 C 0.56692(15) 0.01403(16) 0.38764(13) 0.0188(4) Uani 1 1 d . . .
H7A H 0.5311 -0.0413 0.3441 0.028 Uiso 1 1 calc R . .
H7B H 0.5408 0.0102 0.4374 0.028 Uiso 1 1 calc R . .
H7C H 0.6373 -0.0060 0.4050 0.028 Uiso 1 1 calc R . .
C8 C 0.58445(13) 0.44582(15) 0.43578(11) 0.0126(3) Uani 1 1 d . . .
H8A H 0.5202 0.4788 0.4377 0.015 Uiso 1 1 calc R . .
H8B H 0.6165 0.4128 0.4930 0.015 Uiso 1 1 calc R . .
C9 C 0.67296(14) 0.61730(16) 0.49734(12) 0.0172(4) Uani 1 1 d . . .
H9A H 0.7140 0.5726 0.5456 0.026 Uiso 1 1 calc R . .
H9B H 0.6125 0.6426 0.5106 0.026 Uiso 1 1 calc R . .
H9C H 0.7097 0.6858 0.4870 0.026 Uiso 1 1 calc R . .
C10 C 0.73732(13) 0.50288(16) 0.40038(11) 0.0135(3) Uani 1 1 d . . .
H10A H 0.7213 0.4389 0.3579 0.016 Uiso 1 1 calc R . .
H10B H 0.7849 0.4728 0.4529 0.016 Uiso 1 1 calc R . .
C11 C 0.78268(13) 0.60466(16) 0.36481(11) 0.0134(3) Uani 1 1 d . . .
H11A H 0.8069 0.6640 0.4100 0.016 Uiso 1 1 calc R . .
H11B H 0.8395 0.5770 0.3456 0.016 Uiso 1 1 calc R . .
C12 C 0.70696(14) 0.59737(19) 0.21116(12) 0.0204(4) Uani 1 1 d . . .
H12A H 0.7705 0.6096 0.1990 0.031 Uiso 1 1 calc R . .
H12B H 0.6537 0.6290 0.1642 0.031 Uiso 1 1 calc R . .
H12C H 0.6963 0.5136 0.2170 0.031 Uiso 1 1 calc R . .
C13 C 0.72926(14) 0.78264(17) 0.28453(13) 0.0189(4) Uani 1 1 d . . .
H13A H 0.7941 0.7910 0.2740 0.028 Uiso 1 1 calc R . .
H13B H 0.7296 0.8226 0.3378 0.028 Uiso 1 1 calc R . .
H13C H 0.6785 0.8173 0.2369 0.028 Uiso 1 1 calc R . .
C14 C 0.47545(13) 0.28121(16) 0.13353(11) 0.0130(3) Uani 1 1 d . . .
H14A H 0.5305 0.3162 0.1153 0.016 Uiso 1 1 calc R . .
H14B H 0.4631 0.2026 0.1075 0.016 Uiso 1 1 calc R . .
C15 C 0.35847(15) 0.33974(18) 0.00489(12) 0.0197(4) Uani 1 1 d . . .
H15A H 0.3471 0.2569 -0.0096 0.030 Uiso 1 1 calc R . .
H15B H 0.4123 0.3688 -0.0168 0.030 Uiso 1 1 calc R . .
H15C H 0.2982 0.3841 -0.0212 0.030 Uiso 1 1 calc R . .
C16 C 0.30147(13) 0.31521(17) 0.13051(12) 0.0167(4) Uani 1 1 d . . .
H16A H 0.3264 0.2879 0.1904 0.020 Uiso 1 1 calc R . .
H16B H 0.2668 0.2494 0.0953 0.020 Uiso 1 1 calc R . .
C17 C 0.23048(13) 0.41595(17) 0.12585(12) 0.0175(4) Uani 1 1 d . . .
H17A H 0.2038 0.4411 0.0656 0.021 Uiso 1 1 calc R . .
H17B H 0.1744 0.3901 0.1469 0.021 Uiso 1 1 calc R . .
C18 C 0.29769(15) 0.4900(2) 0.27008(13) 0.0229(4) Uani 1 1 d . . .
H18A H 0.2341 0.4760 0.2817 0.034 Uiso 1 1 calc R . .
H18B H 0.3306 0.5566 0.3040 0.034 Uiso 1 1 calc R . .
H18C H 0.3394 0.4205 0.2854 0.034 Uiso 1 1 calc R . .
C19 C 0.21754(15) 0.62075(18) 0.15702(15) 0.0244(4) Uani 1 1 d . . .
H19A H 0.1550 0.6062 0.1705 0.037 Uiso 1 1 calc R . .
H19B H 0.2044 0.6382 0.0959 0.037 Uiso 1 1 calc R . .
H19C H 0.2512 0.6872 0.1906 0.037 Uiso 1 1 calc R . .
C20 C 0.44378(15) 0.79795(16) 0.16635(13) 0.0192(4) Uani 1 1 d . . .
H20A H 0.4567 0.8457 0.2190 0.023 Uiso 1 1 calc R . .
H20B H 0.3713 0.7914 0.1423 0.023 Uiso 1 1 calc R . .
C21 C 0.48646(16) 0.85961(18) 0.10218(14) 0.0252(5) Uani 1 1 d . . .
H21A H 0.4556 0.9365 0.0889 0.038 Uiso 1 1 calc R . .
H21B H 0.4735 0.8131 0.0497 0.038 Uiso 1 1 calc R . .
H21C H 0.5579 0.8690 0.1265 0.038 Uiso 1 1 calc R . .

loop_
_atom_site_aniso_label
_atom_site_aniso_U_11
_atom_site_aniso_U_22
_atom_site_aniso_U_33
_atom_site_aniso_U_23
_atom_site_aniso_U_13
_atom_site_aniso_U_12
Co1 0.00853(12) 0.00885(12) 0.00916(12) -0.00021(8) 0.00192(9) -0.00023(8)
Co2 0.00853(12) 0.01096(13) 0.00840(12) 0.00151(8) 0.00056(9) -0.00128(8)
Cl1 0.0245(2) 0.0158(2) 0.0220(2) 0.00087(17) 0.01282(19) 0.00623(18)
Cl2 0.0223(2) 0.0180(2) 0.0119(2) 0.00438(16) -0.00027(18) -0.00147(18)
O1 0.0126(6) 0.0093(6) 0.0094(6) 0.0010(4) 0.0003(5) -0.0019(5)
O2 0.0140(6) 0.0101(6) 0.0129(6) 0.0019(5) 0.0001(5) -0.0007(5)
N1 0.0132(7) 0.0108(7) 0.0087(7) -0.0017(5) 0.0024(6) -0.0025(6)
N2 0.0114(7) 0.0146(7) 0.0082(7) -0.0003(6) 0.0012(6) -0.0018(6)
N3 0.0133(7) 0.0139(7) 0.0085(7) 0.0006(6) -0.0003(6) -0.0017(6)
N4 0.0127(7) 0.0187(8) 0.0163(8) -0.0011(6) 0.0052(6) -0.0034(6)
C1 0.0094(8) 0.0119(8) 0.0154(9) 0.0019(7) 0.0029(7) -0.0002(6)
C2 0.0097(8) 0.0114(8) 0.0137(8) -0.0024(7) 0.0027(7) -0.0016(6)
C3 0.0081(7) 0.0124(8) 0.0097(8) 0.0000(6) 0.0020(6) -0.0010(6)
C4 0.0061(7) 0.0100(8) 0.0119(8) 0.0005(6) 0.0025(6) -0.0007(6)
C5 0.0085(7) 0.0119(8) 0.0110(8) 0.0000(6) 0.0029(6) -0.0011(6)
C6 0.0098(8) 0.0154(9) 0.0110(8) 0.0022(7) 0.0015(6) -0.0017(7)
C7 0.0225(10) 0.0123(9) 0.0186(9) 0.0033(7) 0.0011(8) -0.0015(7)
C8 0.0168(8) 0.0119(8) 0.0101(8) 0.0003(7) 0.0054(7) -0.0023(7)
C9 0.0220(9) 0.0166(9) 0.0112(8) -0.0055(7) 0.0016(7) -0.0052(7)
C10 0.0113(8) 0.0132(8) 0.0136(8) 0.0004(7) -0.0003(7) 0.0006(7)
C11 0.0098(8) 0.0167(9) 0.0120(8) 0.0009(7) 0.0003(7) -0.0006(7)
C12 0.0162(9) 0.0355(11) 0.0115(9) -0.0064(8) 0.0069(7) 0.0007(8)
C13 0.0151(9) 0.0168(9) 0.0227(10) 0.0062(7) 0.0017(8) -0.0039(7)
C14 0.0147(8) 0.0141(8) 0.0097(8) -0.0023(7) 0.0024(7) -0.0010(7)
C15 0.0265(10) 0.0204(10) 0.0087(8) -0.0024(7) -0.0011(8) -0.0012(8)
C16 0.0125(8) 0.0180(9) 0.0180(9) 0.0003(7) 0.0014(7) -0.0062(7)
C17 0.0117(8) 0.0201(9) 0.0182(9) 0.0008(7) -0.0001(7) -0.0050(7)
C18 0.0196(10) 0.0361(12) 0.0159(9) -0.0018(8) 0.0096(8) -0.0079(9)
C19 0.0177(9) 0.0223(10) 0.0371(12) 0.0007(9) 0.0138(9) 0.0035(8)
C20 0.0236(10) 0.0118(9) 0.0186(9) 0.0025(7) -0.0002(8) 0.0030(7)
C21 0.0245(10) 0.0182(10) 0.0278(11) 0.0084(8) -0.0012(9) -0.0036(8)

loop_
_atom_type_symbol
_atom_type_description
_atom_type_scat_dispersion_real
_atom_type_scat_dispersion_imag
_atom_type_scat_source
C C 0.0015 0.0009 'International Tables Vol C Tables 4.2.6.8 and 6.1.1.4'
H H 0.0000 0.0000 'International Tables Vol C Tables 4.2.6.8 and 6.1.1.4'
N N 0.0030 0.0019 'International Tables Vol C Tables 4.2.6.8 and 6.1.1.4'
O O 0.0056 0.0036 'International Tables Vol C Tables 4.2.6.8 and 6.1.1.4'
Cl Cl 0.0998 0.0984 'International Tables Vol C Tables 4.2.6.8 and 6.1.1.4'
Co Co 0.3050 0.6296 'International Tables Vol C Tables 4.2.6.8 and 6.1.1.4'

loop_
_geom_angle_atom_site_label_1
_geom_angle_atom_site_label_2
_geom_angle_atom_site_label_3
_geom_angle
_geom_angle_site_symmetry_1
_geom_angle_site_symmetry_3
_geom_angle_publ_flag
O2 Co1 O1 80.26(5) . . ?
O2 Co1 N2 99.15(5) . . ?
O1 Co1 N2 105.12(5) . . ?
O2 Co1 N1 168.86(5) . . ?
O1 Co1 N1 89.14(5) . . ?
N2 Co1 N1 80.25(6) . . ?
O2 Co1 Cl1 97.13(4) . . ?
O1 Co1 Cl1 118.81(4) . . ?
N2 Co1 Cl1 135.07(4) . . ?
N1 Co1 Cl1 90.93(4) . . ?
O2 Co2 O1 79.45(5) . . ?
O2 Co2 N4 111.93(6) . . ?
O1 Co2 N4 100.41(6) . . ?
O2 Co2 N3 161.79(5) . . ?
O1 Co2 N3 87.51(5) . . ?
N4 Co2 N3 82.75(6) . . ?
O2 Co2 Cl2 94.09(4) . . ?
O1 Co2 Cl2 158.84(4) . . ?
N4 Co2 Cl2 100.69(5) . . ?
N3 Co2 Cl2 93.59(4) . . ?
C4 O1 Co1 130.98(11) . . ?
C4 O1 Co2 130.12(10) . . ?
Co1 O1 Co2 96.54(5) . . ?
C20 O2 Co2 123.82(11) . . ?
C20 O2 Co1 125.53(11) . . ?
Co2 O2 Co1 101.21(5) . . ?
C10 N1 C9 109.87(14) . . ?
C10 N1 C8 113.24(14) . . ?
C9 N1 C8 107.62(13) . . ?
C10 N1 Co1 105.16(10) . . ?
C9 N1 Co1 114.16(11) . . ?
C8 N1 Co1 106.88(10) . . ?
C13 N2 C12 109.39(15) . . ?
C13 N2 C11 109.93(14) . . ?
C12 N2 C11 110.27(14) . . ?
C13 N2 Co1 111.22(11) . . ?
C12 N2 Co1 104.71(11) . . ?
C11 N2 Co1 111.19(11) . . ?
C15 N3 C16 109.10(14) . . ?
C15 N3 C14 106.11(14) . . ?
C16 N3 C14 112.16(14) . . ?
C15 N3 Co2 113.52(11) . . ?
C16 N3 Co2 105.70(11) . . ?
C14 N3 Co2 110.37(10) . . ?
C18 N4 C17 110.16(15) . . ?
C18 N4 C19 108.09(16) . . ?
C17 N4 C19 109.09(15) . . ?
C18 N4 Co2 113.88(12) . . ?
C17 N4 Co2 104.55(11) . . ?
C19 N4 Co2 110.97(12) . . ?
C6 C1 C2 116.71(16) . . ?
C6 C1 C7 121.68(16) . . ?
C2 C1 C7 121.61(16) . . ?
C1 C2 C3 122.32(16) . . ?
C1 C2 H2A 118.8 . . ?
C3 C2 H2A 118.8 . . ?
C2 C3 C4 120.30(15) . . ?
C2 C3 C14 118.80(15) . . ?
C4 C3 C14 120.86(15) . . ?
O1 C4 C3 120.41(15) . . ?
O1 C4 C5 121.54(15) . . ?
C3 C4 C5 118.06(15) . . ?
C6 C5 C4 119.63(16) . . ?
C6 C5 C8 117.57(15) . . ?
C4 C5 C8 122.68(15) . . ?
C1 C6 C5 122.97(16) . . ?
C1 C6 H6A 118.5 . . ?
C5 C6 H6A 118.5 . . ?
C1 C7 H7A 109.5 . . ?
C1 C7 H7B 109.5 . . ?
H7A C7 H7B 109.5 . . ?
C1 C7 H7C 109.5 . . ?
H7A C7 H7C 109.5 . . ?
H7B C7 H7C 109.5 . . ?
N1 C8 C5 116.50(14) . . ?
N1 C8 H8A 108.2 . . ?
C5 C8 H8A 108.2 . . ?
N1 C8 H8B 108.2 . . ?
C5 C8 H8B 108.2 . . ?
H8A C8 H8B 107.3 . . ?
N1 C9 H9A 109.5 . . ?
N1 C9 H9B 109.5 . . ?
H9A C9 H9B 109.5 . . ?
N1 C9 H9C 109.5 . . ?
H9A C9 H9C 109.5 . . ?
H9B C9 H9C 109.5 . . ?
N1 C10 C11 108.95(14) . . ?
N1 C10 H10A 109.9 . . ?
C11 C10 H10A 109.9 . . ?
N1 C10 H10B 109.9 . . ?
C11 C10 H10B 109.9 . . ?
H10A C10 H10B 108.3 . . ?
N2 C11 C10 109.62(14) . . ?
N2 C11 H11A 109.7 . . ?
C10 C11 H11A 109.7 . . ?
N2 C11 H11B 109.7 . . ?
C10 C11 H11B 109.7 . . ?
H11A C11 H11B 108.2 . . ?
N2 C12 H12A 109.5 . . ?
N2 C12 H12B 109.5 . . ?
H12A C12 H12B 109.5 . . ?
N2 C12 H12C 109.5 . . ?
H12A C12 H12C 109.5 . . ?
H12B C12 H12C 109.5 . . ?
N2 C13 H13A 109.5 . . ?
N2 C13 H13B 109.5 . . ?
H13A C13 H13B 109.5 . . ?
N2 C13 H13C 109.5 . . ?
H13A C13 H13C 109.5 . . ?
H13B C13 H13C 109.5 . . ?
N3 C14 C3 115.48(14) . . ?
N3 C14 H14A 108.4 . . ?
C3 C14 H14A 108.4 . . ?
N3 C14 H14B 108.4 . . ?
C3 C14 H14B 108.4 . . ?
H14A C14 H14B 107.5 . . ?
N3 C15 H15A 109.5 . . ?
N3 C15 H15B 109.5 . . ?
H15A C15 H15B 109.5 . . ?
N3 C15 H15C 109.5 . . ?
H15A C15 H15C 109.5 . . ?
H15B C15 H15C 109.5 . . ?
N3 C16 C17 109.51(15) . . ?
N3 C16 H16A 109.8 . . ?
C17 C16 H16A 109.8 . . ?
N3 C16 H16B 109.8 . . ?
C17 C16 H16B 109.8 . . ?
H16A C16 H16B 108.2 . . ?
N4 C17 C16 110.53(15) . . ?
N4 C17 H17A 109.5 . . ?
C16 C17 H17A 109.5 . . ?
N4 C17 H17B 109.5 . . ?
C16 C17 H17B 109.5 . . ?
H17A C17 H17B 108.1 . . ?
N4 C18 H18A 109.5 . . ?
N4 C18 H18B 109.5 . . ?
H18A C18 H18B 109.5 . . ?
N4 C18 H18C 109.5 . . ?
H18A C18 H18C 109.5 . . ?
H18B C18 H18C 109.5 . . ?
N4 C19 H19A 109.5 . . ?
N4 C19 H19B 109.5 . . ?
H19A C19 H19B 109.5 . . ?
N4 C19 H19C 109.5 . . ?
H19A C19 H19C 109.5 . . ?
H19B C19 H19C 109.5 . . ?
O2 C20 C21 112.81(16) . . ?
O2 C20 H20A 109.0 . . ?
C21 C20 H20A 109.0 . . ?
O2 C20 H20B 109.0 . . ?
C21 C20 H20B 109.0 . . ?
H20A C20 H20B 107.8 . . ?
C20 C21 H21A 109.5 . . ?
C20 C21 H21B 109.5 . . ?
H21A C21 H21B 109.5 . . ?
C20 C21 H21C 109.5 . . ?
H21A C21 H21C 109.5 . . ?
H21B C21 H21C 109.5 . . ?

loop_
_geom_bond_atom_site_label_1
_geom_bond_atom_site_label_2
_geom_bond_distance
_geom_bond_site_symmetry_2
_geom_bond_publ_flag
Co1 O2 1.9915(12) . ?
Co1 O1 2.0403(12) . ?
Co1 N2 2.1409(15) . ?
Co1 N1 2.1926(15) . ?
Co1 Cl1 2.3021(5) . ?
Co2 O2 1.9862(13) . ?
Co2 O1 2.0784(12) . ?
Co2 N4 2.1398(15) . ?
Co2 N3 2.2203(15) . ?
Co2 Cl2 2.3495(5) . ?
O1 C4 1.344(2) . ?
O2 C20 1.423(2) . ?
N1 C10 1.470(2) . ?
N1 C9 1.479(2) . ?
N1 C8 1.486(2) . ?
N2 C13 1.477(2) . ?
N2 C12 1.479(2) . ?
N2 C11 1.485(2) . ?
N3 C15 1.477(2) . ?
N3 C16 1.484(2) . ?
N3 C14 1.493(2) . ?
N4 C18 1.477(2) . ?
N4 C17 1.483(2) . ?
N4 C19 1.485(3) . ?
C1 C6 1.390(3) . ?
C1 C2 1.393(2) . ?
C1 C7 1.504(2) . ?
C2 C3 1.395(2) . ?
C2 H2A 0.9500 . ?
C3 C4 1.408(2) . ?
C3 C14 1.500(2) . ?
C4 C5 1.412(2) . ?
C5 C6 1.395(2) . ?
C5 C8 1.506(2) . ?
C6 H6A 0.9500 . ?
C7 H7A 0.9800 . ?
C7 H7B 0.9800 . ?
C7 H7C 0.9800 . ?
C8 H8A 0.9900 . ?
C8 H8B 0.9900 . ?
C9 H9A 0.9800 . ?
C9 H9B 0.9800 . ?
C9 H9C 0.9800 . ?
C10 C11 1.520(2) . ?
C10 H10A 0.9900 . ?
C10 H10B 0.9900 . ?
C11 H11A 0.9900 . ?
C11 H11B 0.9900 . ?
C12 H12A 0.9800 . ?
C12 H12B 0.9800 . ?
C12 H12C 0.9800 . ?
C13 H13A 0.9800 . ?
C13 H13B 0.9800 . ?
C13 H13C 0.9800 . ?
C14 H14A 0.9900 . ?
C14 H14B 0.9900 . ?
C15 H15A 0.9800 . ?
C15 H15B 0.9800 . ?
C15 H15C 0.9800 . ?
C16 C17 1.515(3) . ?
C16 H16A 0.9900 . ?
C16 H16B 0.9900 . ?
C17 H17A 0.9900 . ?
C17 H17B 0.9900 . ?
C18 H18A 0.9800 . ?
C18 H18B 0.9800 . ?
C18 H18C 0.9800 . ?
C19 H19A 0.9800 . ?
C19 H19B 0.9800 . ?
C19 H19C 0.9800 . ?
C20 C21 1.517(3) . ?
C20 H20A 0.9900 . ?
C20 H20B 0.9900 . ?
C21 H21A 0.9800 . ?
C21 H21B 0.9800 . ?
C21 H21C 0.9800 . ?

loop_
_geom_torsion_atom_site_label_1
_geom_torsion_atom_site_label_2
_geom_torsion_atom_site_label_3
_geom_torsion_atom_site_label_4
_geom_torsion
_geom_torsion_site_symmetry_1
_geom_torsion_site_symmetry_2
_geom_torsion_site_symmetry_3
_geom_torsion_site_symmetry_4
_geom_torsion_publ_flag
O2 Co1 O1 C4 -175.28(14) . . . . ?
N2 Co1 O1 C4 87.79(14) . . . . ?
N1 Co1 O1 C4 8.13(14) . . . . ?
Cl1 Co1 O1 C4 -82.46(14) . . . . ?
O2 Co1 O1 Co2 -11.79(5) . . . . ?
N2 Co1 O1 Co2 -108.73(6) . . . . ?
N1 Co1 O1 Co2 171.62(5) . . . . ?
Cl1 Co1 O1 Co2 81.03(5) . . . . ?
O2 Co2 O1 C4 175.56(14) . . . . ?
N4 Co2 O1 C4 64.95(14) . . . . ?
N3 Co2 O1 C4 -17.21(14) . . . . ?
Cl2 Co2 O1 C4 -110.72(14) . . . . ?
O2 Co2 O1 Co1 11.86(5) . . . . ?
N4 Co2 O1 Co1 -98.75(6) . . . . ?
N3 Co2 O1 Co1 179.09(6) . . . . ?
Cl2 Co2 O1 Co1 85.58(11) . . . . ?
O1 Co2 O2 C20 -160.07(14) . . . . ?
N4 Co2 O2 C20 -63.00(14) . . . . ?
N3 Co2 O2 C20 154.97(17) . . . . ?
Cl2 Co2 O2 C20 40.25(13) . . . . ?
O1 Co2 O2 Co1 -12.31(5) . . . . ?
N4 Co2 O2 Co1 84.77(7) . . . . ?
N3 Co2 O2 Co1 -57.26(19) . . . . ?
Cl2 Co2 O2 Co1 -171.98(4) . . . . ?
O1 Co1 O2 C20 159.52(14) . . . . ?
N2 Co1 O2 C20 -96.57(14) . . . . ?
N1 Co1 O2 C20 177.5(2) . . . . ?
Cl1 Co1 O2 C20 41.39(14) . . . . ?
O1 Co1 O2 Co2 12.51(5) . . . . ?
N2 Co1 O2 Co2 116.42(6) . . . . ?
N1 Co1 O2 Co2 30.4(3) . . . . ?
Cl1 Co1 O2 Co2 -105.61(5) . . . . ?
O2 Co1 N1 C10 60.9(3) . . . . ?
O1 Co1 N1 C10 78.58(11) . . . . ?
N2 Co1 N1 C10 -26.93(10) . . . . ?
Cl1 Co1 N1 C10 -162.62(10) . . . . ?
O2 Co1 N1 C9 -178.6(2) . . . . ?
O1 Co1 N1 C9 -160.92(12) . . . . ?
N2 Co1 N1 C9 93.57(12) . . . . ?
Cl1 Co1 N1 C9 -42.12(12) . . . . ?
O2 Co1 N1 C8 -59.7(3) . . . . ?
O1 Co1 N1 C8 -42.05(11) . . . . ?
N2 Co1 N1 C8 -147.56(11) . . . . ?
Cl1 Co1 N1 C8 76.75(10) . . . . ?
O2 Co1 N2 C13 67.70(12) . . . . ?
O1 Co1 N2 C13 149.99(11) . . . . ?
N1 Co1 N2 C13 -123.58(12) . . . . ?
Cl1 Co1 N2 C13 -42.14(14) . . . . ?
O2 Co1 N2 C12 -50.35(12) . . . . ?
O1 Co1 N2 C12 31.95(12) . . . . ?
N1 Co1 N2 C12 118.38(12) . . . . ?
Cl1 Co1 N2 C12 -160.18(10) . . . . ?
O2 Co1 N2 C11 -169.43(11) . . . . ?
O1 Co1 N2 C11 -87.13(11) . . . . ?
N1 Co1 N2 C11 -0.70(11) . . . . ?
Cl1 Co1 N2 C11 80.74(12) . . . . ?
O2 Co2 N3 C15 -103.51(19) . . . . ?
O1 Co2 N3 C15 -147.56(12) . . . . ?
N4 Co2 N3 C15 111.61(13) . . . . ?
Cl2 Co2 N3 C15 11.28(12) . . . . ?
O2 Co2 N3 C16 136.94(16) . . . . ?
O1 Co2 N3 C16 92.90(11) . . . . ?
N4 Co2 N3 C16 -7.93(11) . . . . ?
Cl2 Co2 N3 C16 -108.26(10) . . . . ?
O2 Co2 N3 C14 15.5(2) . . . . ?
O1 Co2 N3 C14 -28.59(11) . . . . ?
N4 Co2 N3 C14 -129.42(12) . . . . ?
Cl2 Co2 N3 C14 130.25(10) . . . . ?
O2 Co2 N4 C18 -69.79(14) . . . . ?
O1 Co2 N4 C18 12.93(14) . . . . ?
N3 Co2 N4 C18 99.04(14) . . . . ?
Cl2 Co2 N4 C18 -168.66(13) . . . . ?
O2 Co2 N4 C17 169.92(10) . . . . ?
O1 Co2 N4 C17 -107.36(11) . . . . ?
N3 Co2 N4 C17 -21.26(11) . . . . ?
Cl2 Co2 N4 C17 71.05(11) . . . . ?
O2 Co2 N4 C19 52.44(14) . . . . ?
O1 Co2 N4 C19 135.16(13) . . . . ?
N3 Co2 N4 C19 -138.74(13) . . . . ?
Cl2 Co2 N4 C19 -46.43(13) . . . . ?
C6 C1 C2 C3 1.1(2) . . . . ?
C7 C1 C2 C3 -179.12(17) . . . . ?
C1 C2 C3 C4 -1.8(3) . . . . ?
C1 C2 C3 C14 176.10(15) . . . . ?
Co1 O1 C4 C3 -168.72(11) . . . . ?
Co2 O1 C4 C3 33.0(2) . . . . ?
Co1 O1 C4 C5 10.8(2) . . . . ?
Co2 O1 C4 C5 -147.48(13) . . . . ?
C2 C3 C4 O1 -179.10(15) . . . . ?
C14 C3 C4 O1 3.1(2) . . . . ?
C2 C3 C4 C5 1.3(2) . . . . ?
C14 C3 C4 C5 -176.50(15) . . . . ?
O1 C4 C5 C6 -179.91(15) . . . . ?
C3 C4 C5 C6 -0.3(2) . . . . ?
O1 C4 C5 C8 4.3(2) . . . . ?
C3 C4 C5 C8 -176.18(15) . . . . ?
C2 C1 C6 C5 -0.1(3) . . . . ?
C7 C1 C6 C5 -179.85(17) . . . . ?
C4 C5 C6 C1 -0.3(3) . . . . ?
C8 C5 C6 C1 175.76(16) . . . . ?
C10 N1 C8 C5 -47.6(2) . . . . ?
C9 N1 C8 C5 -169.26(15) . . . . ?
Co1 N1 C8 C5 67.71(16) . . . . ?
C6 C5 C8 N1 133.34(17) . . . . ?
C4 C5 C8 N1 -50.7(2) . . . . ?
C9 N1 C10 C11 -73.09(17) . . . . ?
C8 N1 C10 C11 166.54(14) . . . . ?
Co1 N1 C10 C11 50.20(15) . . . . ?
C13 N2 C11 C10 151.58(15) . . . . ?
C12 N2 C11 C10 -87.73(18) . . . . ?
Co1 N2 C11 C10 27.96(17) . . . . ?
N1 C10 C11 N2 -53.40(18) . . . . ?
C15 N3 C14 C3 -171.17(15) . . . . ?
C16 N3 C14 C3 -52.1(2) . . . . ?
Co2 N3 C14 C3 65.45(16) . . . . ?
C2 C3 C14 N3 124.59(17) . . . . ?
C4 C3 C14 N3 -57.6(2) . . . . ?
C15 N3 C16 C17 -86.59(18) . . . . ?
C14 N3 C16 C17 156.15(15) . . . . ?
Co2 N3 C16 C17 35.83(16) . . . . ?
C18 N4 C17 C16 -74.30(19) . . . . ?
C19 N4 C17 C16 167.20(16) . . . . ?
Co2 N4 C17 C16 48.45(16) . . . . ?
N3 C16 C17 N4 -59.33(19) . . . . ?
Co2 O2 C20 C21 -102.31(17) . . . . ?
Co1 O2 C20 C21 117.71(15) . . . . ?
